data_7014845
loop_
_publ_author_name
'Wu, Yinglan'
'Morton, Scott'
'Kong, Xiangjian'
'Nichol, Gary S.'
'Zheng, Zhiping'

_publ_section_title
;
 Hydrolytic synthesis and structural characterization of
 lanthanide-acetylacetonato/hydroxo cluster complexes--a systematic
 study.
;
_journal_issue 5
_journal_name_full 'Dalton transactions (Cambridge, England : 2003)'
_journal_page_first 1041
_journal_page_last 1046
_journal_paper_doi 10.1039/c0dt01218a
_journal_volume 40
_journal_year 2011
_chemical_formula_sum 'C46 H78 O24 Sm4'
_chemical_formula_weight 1616.48
_chemical_name_systematic
;
?
;
_space_group_IT_number 33
_symmetry_cell_setting orthorhombic
_symmetry_space_group_name_Hall 'P 2c -2n'
_symmetry_space_group_name_H-M 'P n a 21'
_atom_sites_solution_hydrogens geom
_atom_sites_solution_primary direct
_atom_sites_solution_secondary difmap
_audit_creation_method SHELXL-97
_cell_angle_alpha 90.00
_cell_angle_beta 90.00
_cell_angle_gamma 90.00
_cell_formula_units_Z 4
_cell_length_a 14.517(2)
_cell_length_b 19.882(3)
_cell_length_c 21.190(3)
_cell_measurement_temperature 100(2)
_cell_volume 6116.0(15)
_computing_cell_refinement 'Bruker SMART'
_computing_data_collection 'Bruker SMART'
_computing_data_reduction 'Bruker SAINT'
_computing_molecular_graphics 'Bruker SHELXTL'
_computing_publication_material 'Bruker SHELXTL'
_computing_structure_refinement 'SHELXL-97 (Sheldrick, 1997)'
_computing_structure_solution 'SHELXS-97 (Sheldrick, 1990)'
_diffrn_ambient_temperature 100(2)
_diffrn_measured_fraction_theta_full 0.980
_diffrn_measured_fraction_theta_max 0.980
_diffrn_radiation_monochromator graphite
_diffrn_radiation_source 'fine-focus sealed tube'
_diffrn_radiation_type MoK\a
_diffrn_radiation_wavelength 0.71073
_diffrn_reflns_av_R_equivalents 0.0000
_diffrn_reflns_av_sigmaI/netI 0.0453
_diffrn_reflns_limit_h_max 19
_diffrn_reflns_limit_h_min 0
_diffrn_reflns_limit_k_max 25
_diffrn_reflns_limit_k_min 0
_diffrn_reflns_limit_l_max 28
_diffrn_reflns_limit_l_min 0
_diffrn_reflns_number 7676
_diffrn_reflns_theta_full 28.34
_diffrn_reflns_theta_max 28.34
_diffrn_reflns_theta_min 1.40
_exptl_absorpt_coefficient_mu 3.856
_exptl_absorpt_correction_T_max 0.5127
_exptl_absorpt_correction_T_min 0.2487
_exptl_absorpt_correction_type multi-scan
_exptl_absorpt_process_details sadabs
_exptl_crystal_density_diffrn 1.756
_exptl_crystal_density_method 'not measured'
_exptl_crystal_F_000 3176
_exptl_crystal_size_max 0.50
_exptl_crystal_size_mid 0.20
_exptl_crystal_size_min 0.20
_refine_diff_density_max 3.057
_refine_diff_density_min -2.350
_refine_diff_density_rms 0.187
_refine_ls_abs_structure_details 'Flack H D (1983), Acta Cryst. A39, 876-881'
_refine_ls_abs_structure_Flack 0.42(7)
_refine_ls_extinction_method none
_refine_ls_goodness_of_fit_ref 1.054
_refine_ls_hydrogen_treatment constr
_refine_ls_matrix_type full
_refine_ls_number_parameters 667
_refine_ls_number_reflns 7676
_refine_ls_number_restraints 108
_refine_ls_restrained_S_all 1.047
_refine_ls_R_factor_all 0.0747
_refine_ls_R_factor_gt 0.0600
_refine_ls_shift/su_max 0.081
_refine_ls_shift/su_mean 0.002
_refine_ls_structure_factor_coef Fsqd
_refine_ls_weighting_details 'calc w=1/[\s^2^(Fo^2^)+(0.0719P)^2^+54.5423P] where P=(Fo^2^+2Fc^2^)/3'
_refine_ls_weighting_scheme calc
_refine_ls_wR_factor_gt 0.1451
_refine_ls_wR_factor_ref 0.1507
_reflns_number_gt 6533
_reflns_number_total 7676
_reflns_threshold_expression >2sigma(I)
_cod_data_source_file C0DT01218A.TXT
_cod_data_source_block sm4
_cod_depositor_comments
;
The following automatic conversions were performed:
'_symmetry_cell_setting' value 'Orthorhombic' changed to 'orthorhombic'
according to '/home/saulius/struct/CIF-dictionaries/cif_core.dic'
dictionary named 'cif_core.dic' version 2.4.1 from 2010-06-29.

Automatic conversion script
Id: cif_fix_enum 1555 2011-01-17 13:19:09Z saulius 
;
_cod_original_cell_volume 6115.9(15)
_cod_original_sg_symbol_H-M Pna2(1)
_cod_database_code 7014845

loop_
_symmetry_equiv_pos_as_xyz
'x, y, z'
'-x, -y, z+1/2'
'x+1/2, -y+1/2, z'
'-x+1/2, y+1/2, z+1/2'

loop_
_atom_site_label
_atom_site_type_symbol
_atom_site_fract_x
_atom_site_fract_y
_atom_site_fract_z
_atom_site_U_iso_or_equiv
_atom_site_adp_type
_atom_site_occupancy
_atom_site_symmetry_multiplicity
_atom_site_calc_flag
_atom_site_refinement_flags
_atom_site_disorder_assembly
_atom_site_disorder_group
Sm1 Sm 0.71505(5) 0.51187(4) 0.27172(3) 0.03122(17) Uani 1 1 d . . .
Sm2 Sm 0.93708(5) 0.57702(4) 0.35017(4) 0.03870(19) Uani 1 1 d . . .
Sm3 Sm 0.90375(5) 0.39049(4) 0.35257(6) 0.0429(2) Uani 1 1 d . . .
Sm4 Sm 0.73150(5) 0.49382(4) 0.44449(3) 0.03203(17) Uani 1 1 d . . .
O1 O 0.7442(6) 0.4248(5) 0.3484(6) 0.0301(19) Uani 1 1 d . . .
C1M C 0.656(3) 0.759(2) 0.370(2) 0.091(14) Uiso 0.62(3) 1 d PD A 1
O1M O 0.7297(19) 0.7279(15) 0.3328(14) 0.082(9) Uiso 0.62(3) 1 d PD A 1
C1M' C 0.568(4) 0.737(3) 0.374(3) 0.076(19) Uiso 0.38(3) 1 d PD A 2
O1M' O 0.625(3) 0.6789(19) 0.3809(19) 0.067(12) Uiso 0.38(3) 1 d PD A 2
C1 C 0.5904(17) 0.6527(14) 0.2207(13) 0.076(6) Uani 1 1 d U . .
H1A H 0.5757 0.6992 0.2323 0.114 Uiso 1 1 calc R . .
H1B H 0.5334 0.6265 0.2179 0.114 Uiso 1 1 calc R . .
H1C H 0.6218 0.6522 0.1798 0.114 Uiso 1 1 calc R . .
O2 O 0.8905(7) 0.4893(6) 0.4193(5) 0.032(2) Uani 1 1 d . . .
C2 C 0.6786(10) 0.3736(7) 0.3475(8) 0.033(3) Uani 1 1 d . . .
H2A H 0.6856 0.3471 0.3088 0.050 Uiso 1 1 calc R . .
H2B H 0.6168 0.3933 0.3487 0.050 Uiso 1 1 calc R . .
H2C H 0.6873 0.3444 0.3843 0.050 Uiso 1 1 calc R . .
O3 O 0.7732(6) 0.5709(5) 0.3623(5) 0.030(2) Uani 1 1 d . . .
C3 C 0.9281(13) 0.4836(10) 0.2239(10) 0.054(5) Uani 1 1 d . . .
H3A H 0.9043 0.4471 0.1974 0.082 Uiso 1 1 calc R . .
H3B H 0.9936 0.4761 0.2324 0.082 Uiso 1 1 calc R . .
H3C H 0.9202 0.5266 0.2020 0.082 Uiso 1 1 calc R . .
O4 O 0.8798(8) 0.4850(6) 0.2809(6) 0.039(3) Uani 1 1 d . . .
C4 C 0.876(2) 0.2802(16) 0.2138(18) 0.119(14) Uani 1 1 d . . .
H4A H 0.8288 0.2697 0.1823 0.179 Uiso 1 1 calc R . .
H4B H 0.8915 0.2395 0.2376 0.179 Uiso 1 1 calc R . .
H4C H 0.9315 0.2970 0.1924 0.179 Uiso 1 1 calc R . .
O5 O 0.6493(10) 0.6239(6) 0.2677(7) 0.055(3) Uani 1 1 d . . .
O7 O 0.8400(10) 0.3339(7) 0.2588(7) 0.063(4) Uani 1 1 d . . .
C101 C 0.608(3) 0.6859(18) 0.5430(14) 0.116(12) Uani 1 1 d . . .
H10A H 0.5764 0.6933 0.5028 0.174 Uiso 1 1 calc R . .
H10B H 0.6423 0.7266 0.5547 0.174 Uiso 1 1 calc R . .
H10C H 0.5630 0.6754 0.5759 0.174 Uiso 1 1 calc R . .
C102 C 0.6749(12) 0.6276(12) 0.5361(9) 0.053(5) Uani 1 1 d . . .
C103 C 0.7283(14) 0.6066(11) 0.5862(9) 0.055(5) Uani 1 1 d . . .
H10D H 0.7216 0.6314 0.6243 0.066 Uiso 1 1 calc R . .
C104 C 0.7925(12) 0.5520(9) 0.5879(7) 0.042(4) Uani 1 1 d . . .
C105 C 0.8492(17) 0.5413(14) 0.6460(11) 0.077(7) Uani 1 1 d . . .
H10E H 0.8891 0.5021 0.6401 0.115 Uiso 1 1 calc R . .
H10F H 0.8084 0.5336 0.6822 0.115 Uiso 1 1 calc R . .
H10G H 0.8872 0.5812 0.6538 0.115 Uiso 1 1 calc R . .
O101 O 0.6762(9) 0.5965(6) 0.4845(6) 0.047(3) Uani 1 1 d . . .
O102 O 0.8026(9) 0.5120(6) 0.5426(6) 0.043(3) Uani 1 1 d . . .
C111 C 0.834(3) 0.751(2) 0.478(3) 0.20(2) Uani 1 1 d DU . .
H11A H 0.8478 0.7665 0.5207 0.301 Uiso 1 1 calc R . .
H11B H 0.7742 0.7273 0.4782 0.301 Uiso 1 1 calc R . .
H11C H 0.8303 0.7894 0.4492 0.301 Uiso 1 1 calc R . .
C112 C 0.904(3) 0.7058(19) 0.4572(19) 0.112(8) Uani 1 1 d U . .
C113 C 0.956(2) 0.6722(18) 0.4969(18) 0.109(8) Uani 1 1 d DU . .
H11D H 0.9476 0.6877 0.5389 0.130 Uiso 1 1 calc R . .
C114 C 1.016(2) 0.6245(16) 0.4950(13) 0.138(13) Uani 1 1 d DU . .
C115 C 1.089(3) 0.6129(17) 0.5377(19) 0.146(13) Uani 1 1 d DU . .
H11E H 1.1252 0.5741 0.5235 0.219 Uiso 1 1 calc R . .
H11F H 1.0640 0.6038 0.5798 0.219 Uiso 1 1 calc R . .
H11G H 1.1288 0.6527 0.5395 0.219 Uiso 1 1 calc R . .
O111 O 0.8893(15) 0.6833(12) 0.3975(11) 0.104(6) Uani 1 1 d U . .
O112 O 1.0241(13) 0.5939(10) 0.4402(10) 0.092(5) Uani 1 1 d DU . .
C131 C 0.846(2) 0.6961(17) 0.1737(13) 0.105(8) Uani 1 1 d U . .
H13A H 0.7834 0.6909 0.1903 0.158 Uiso 1 1 calc R . .
H13B H 0.8507 0.6730 0.1329 0.158 Uiso 1 1 calc R . .
H13C H 0.8596 0.7440 0.1680 0.158 Uiso 1 1 calc R . .
C132 C 0.911(2) 0.6671(18) 0.2175(13) 0.097(6) Uani 1 1 d U . .
C133 C 1.0109(18) 0.6694(13) 0.2050(11) 0.075(7) Uani 1 1 d . . .
H13D H 1.0301 0.6909 0.1672 0.090 Uiso 1 1 calc R . .
C134 C 1.0802(18) 0.6427(13) 0.2439(13) 0.076(7) Uani 1 1 d . . .
C135 C 1.1798(16) 0.6497(16) 0.2198(14) 0.096(10) Uani 1 1 d . . .
H13E H 1.2221 0.6293 0.2504 0.145 Uiso 1 1 calc R . .
H13F H 1.1949 0.6974 0.2147 0.145 Uiso 1 1 calc R . .
H13G H 1.1858 0.6268 0.1791 0.145 Uiso 1 1 calc R . .
O131 O 0.8750(14) 0.6349(11) 0.2635(8) 0.099(5) Uani 1 1 d U . .
O132 O 1.0627(10) 0.6135(8) 0.2896(7) 0.066(4) Uani 1 1 d . . .
C141 C 0.5304(15) 0.3818(13) 0.5811(10) 0.074(7) Uani 1 1 d . . .
H14A H 0.4842 0.4146 0.5674 0.111 Uiso 1 1 calc R . .
H14B H 0.5436 0.3883 0.6260 0.111 Uiso 1 1 calc R . .
H14C H 0.5068 0.3361 0.5743 0.111 Uiso 1 1 calc R . .
C142 C 0.6184(13) 0.3915(11) 0.5431(8) 0.052(5) Uani 1 1 d . . .
C143 C 0.6966(12) 0.3518(9) 0.5548(8) 0.040(4) Uani 1 1 d . . .
H14D H 0.6952 0.3250 0.5920 0.048 Uiso 1 1 calc R . .
C144 C 0.7752(11) 0.3472(9) 0.5185(8) 0.039(3) Uani 1 1 d . . .
C145 C 0.8419(13) 0.2943(10) 0.5350(9) 0.047(4) Uani 1 1 d . . .
H14E H 0.8943 0.2962 0.5059 0.071 Uiso 1 1 calc R . .
H14F H 0.8122 0.2502 0.5318 0.071 Uiso 1 1 calc R . .
H14G H 0.8637 0.3012 0.5783 0.071 Uiso 1 1 calc R . .
O141 O 0.6158(9) 0.4372(7) 0.5012(6) 0.048(3) Uani 1 1 d . . .
O142 O 0.7900(7) 0.3834(5) 0.4709(5) 0.034(2) Uani 1 1 d . . .
C151 C 0.7154(15) 0.5674(14) 0.0566(10) 0.070(7) Uani 1 1 d . . .
H15A H 0.7393 0.6115 0.0692 0.104 Uiso 1 1 calc R . .
H15B H 0.6543 0.5729 0.0376 0.104 Uiso 1 1 calc R . .
H15C H 0.7573 0.5470 0.0258 0.104 Uiso 1 1 calc R . .
C152 C 0.7085(15) 0.5250(11) 0.1107(11) 0.059(5) Uani 1 1 d U . .
C153 C 0.6731(17) 0.4536(12) 0.1045(13) 0.073(6) Uani 1 1 d U . .
H15D H 0.6417 0.4418 0.0667 0.087 Uiso 1 1 calc R . .
C154 C 0.6832(15) 0.4053(11) 0.1491(11) 0.058(5) Uani 1 1 d U . .
C155 C 0.650(3) 0.343(2) 0.130(2) 0.157(15) Uani 1 1 d U . .
H15E H 0.6588 0.3099 0.1641 0.236 Uiso 1 1 calc R . .
H15F H 0.6832 0.3277 0.0924 0.236 Uiso 1 1 calc R . .
H15G H 0.5840 0.3463 0.1204 0.236 Uiso 1 1 calc R . .
O151 O 0.7284(8) 0.5451(7) 0.1645(5) 0.049(3) Uani 1 1 d . . .
O152 O 0.7186(12) 0.4129(8) 0.2047(7) 0.068(4) Uani 1 1 d . . .
C161 C 0.9115(17) 0.1581(9) 0.3887(14) 0.077(8) Uani 1 1 d . . .
H16A H 0.8533 0.1494 0.3668 0.115 Uiso 1 1 calc R . .
H16B H 0.9063 0.1435 0.4327 0.115 Uiso 1 1 calc R . .
H16C H 0.9613 0.1331 0.3680 0.115 Uiso 1 1 calc R . .
C162 C 0.9318(13) 0.2292(9) 0.3867(11) 0.060(6) Uani 1 1 d . . .
C163 C 1.0190(13) 0.2407(12) 0.4218(11) 0.064(6) Uani 1 1 d . . .
H16D H 1.0549 0.2025 0.4327 0.077 Uiso 1 1 calc R . .
C164 C 1.0544(13) 0.3087(13) 0.4414(12) 0.072(7) Uani 1 1 d . . .
C165 C 1.132(2) 0.3116(17) 0.484(3) 0.18(3) Uani 1 1 d . . .
H16E H 1.1457 0.3586 0.4945 0.274 Uiso 1 1 calc R . .
H16F H 1.1858 0.2908 0.4644 0.274 Uiso 1 1 calc R . .
H16G H 1.1168 0.2872 0.5232 0.274 Uiso 1 1 calc R . .
O161 O 0.8832(7) 0.2748(5) 0.3733(6) 0.045(3) Uani 1 1 d . . .
O162 O 1.0119(9) 0.3624(7) 0.4308(8) 0.057(4) Uani 1 1 d . . .
C171 C 1.1651(19) 0.2950(14) 0.2546(17) 0.102(11) Uani 1 1 d . . .
H17A H 1.1282 0.2581 0.2373 0.152 Uiso 1 1 calc R . .
H17B H 1.2112 0.2768 0.2838 0.152 Uiso 1 1 calc R . .
H17C H 1.1963 0.3188 0.2202 0.152 Uiso 1 1 calc R . .
C172 C 1.1067(16) 0.3405(17) 0.2875(10) 0.080(8) Uani 1 1 d . . .
C173 C 1.1630(19) 0.3978(19) 0.3153(10) 0.102(12) Uani 1 1 d . . .
H17D H 1.2280 0.3925 0.3150 0.122 Uiso 1 1 calc R . .
C174 C 1.1256(15) 0.4633(16) 0.3439(11) 0.080(7) Uani 1 1 d . . .
C175 C 1.185(2) 0.5125(15) 0.3715(18) 0.119(14) Uani 1 1 d . . .
H17E H 1.1483 0.5502 0.3873 0.178 Uiso 1 1 calc R . .
H17F H 1.2286 0.5289 0.3396 0.178 Uiso 1 1 calc R . .
H17G H 1.2193 0.4922 0.4066 0.178 Uiso 1 1 calc R . .
O171 O 1.0252(11) 0.3468(9) 0.2886(10) 0.079(5) Uani 1 1 d . . .
O172 O 1.0394(9) 0.4729(8) 0.3421(8) 0.067(4) Uani 1 1 d . . .
C181 C 0.409(2) 0.4835(16) 0.2082(17) 0.102(9) Uani 1 1 d U . .
H18A H 0.4368 0.4745 0.1667 0.152 Uiso 1 1 calc R . .
H18B H 0.3673 0.5219 0.2050 0.152 Uiso 1 1 calc R . .
H18C H 0.3753 0.4438 0.2224 0.152 Uiso 1 1 calc R . .
C182 C 0.4827(14) 0.4990(13) 0.2537(10) 0.066(6) Uani 1 1 d . . .
C183 C 0.4578(13) 0.5178(12) 0.3191(9) 0.057(5) Uani 1 1 d . . .
H18D H 0.3945 0.5264 0.3268 0.068 Uiso 1 1 calc R . .
C184 C 0.5138(10) 0.5240(8) 0.3681(8) 0.038(4) Uani 1 1 d . . .
C185 C 0.4729(12) 0.5387(11) 0.4314(9) 0.050(4) Uani 1 1 d . . .
H18E H 0.5222 0.5427 0.4628 0.074 Uiso 1 1 calc R . .
H18F H 0.4313 0.5021 0.4435 0.074 Uiso 1 1 calc R . .
H18G H 0.4383 0.5810 0.4295 0.074 Uiso 1 1 calc R . .
O181 O 0.5634(9) 0.4878(9) 0.2378(6) 0.069(5) Uani 1 1 d . . .
O182 O 0.6019(7) 0.5141(6) 0.3657(5) 0.039(3) Uani 1 1 d . . .
O2M O 1.037(3) 0.466(2) 0.510(2) 0.197(14) Uani 1 1 d DU . .
C2M C 1.011(4) 0.419(3) 0.560(3) 0.193(19) Uani 1 1 d DU . .

loop_
_atom_site_aniso_label
_atom_site_aniso_U_11
_atom_site_aniso_U_22
_atom_site_aniso_U_33
_atom_site_aniso_U_23
_atom_site_aniso_U_13
_atom_site_aniso_U_12
Sm1 0.0397(3) 0.0321(4) 0.0219(3) -0.0005(3) -0.0057(3) -0.0001(3)
Sm2 0.0396(4) 0.0458(4) 0.0307(3) 0.0062(4) -0.0080(4) -0.0159(3)
Sm3 0.0329(3) 0.0290(4) 0.0666(5) 0.0015(5) -0.0096(5) 0.0019(3)
Sm4 0.0351(3) 0.0380(4) 0.0230(3) 0.0021(4) 0.0013(3) 0.0024(3)
O1 0.031(4) 0.026(5) 0.033(5) 0.004(5) 0.000(5) -0.003(4)
C1 0.076(7) 0.076(7) 0.076(7) 0.0001(10) -0.0003(10) 0.0001(10)
O2 0.041(5) 0.027(5) 0.027(5) 0.010(4) -0.008(4) -0.003(5)
C2 0.044(7) 0.023(7) 0.033(7) -0.009(7) 0.017(7) -0.001(6)
O3 0.034(4) 0.031(5) 0.026(5) 0.006(4) -0.012(4) -0.005(4)
C3 0.052(10) 0.058(12) 0.054(11) 0.003(9) 0.024(9) -0.006(9)
O4 0.040(5) 0.038(6) 0.039(6) -0.001(5) 0.018(5) -0.015(5)
C4 0.12(3) 0.09(2) 0.14(3) 0.04(2) -0.06(2) -0.06(2)
O5 0.074(8) 0.044(7) 0.047(7) 0.011(6) -0.022(7) 0.025(6)
O7 0.080(9) 0.044(7) 0.064(9) -0.028(7) 0.030(7) -0.007(7)
C101 0.15(3) 0.13(3) 0.064(17) -0.046(19) 0.003(19) 0.01(2)
C102 0.041(9) 0.080(15) 0.038(9) -0.013(9) -0.006(7) 0.001(9)
C103 0.064(12) 0.061(12) 0.042(10) -0.010(9) -0.019(9) 0.008(10)
C104 0.051(9) 0.054(10) 0.022(7) 0.002(7) -0.006(6) -0.027(8)
C105 0.076(15) 0.098(18) 0.055(12) -0.016(13) -0.042(11) 0.007(13)
O101 0.059(7) 0.050(7) 0.033(6) -0.008(5) -0.002(5) 0.006(6)
O102 0.057(7) 0.040(6) 0.032(6) -0.001(5) -0.004(5) -0.001(5)
C111 0.20(2) 0.20(2) 0.20(2) 0.0000(10) 0.0000(10) 0.0000(10)
C112 0.112(8) 0.112(8) 0.112(8) -0.0001(10) -0.0002(10) 0.0000(10)
C113 0.104(11) 0.108(11) 0.114(11) -0.006(9) -0.001(8) 0.001(9)
C114 0.21(4) 0.075(17) 0.13(2) -0.027(17) -0.09(2) -0.02(2)
C115 0.22(4) 0.090(19) 0.13(2) -0.010(18) -0.09(2) -0.02(2)
O111 0.104(6) 0.104(6) 0.104(6) -0.0002(10) -0.0001(10) -0.0002(10)
O112 0.092(5) 0.092(5) 0.092(5) 0.0000(10) -0.0002(10) -0.0003(10)
C131 0.120(17) 0.127(18) 0.069(13) 0.043(14) 0.004(12) 0.051(15)
C132 0.111(13) 0.125(14) 0.054(9) 0.047(10) 0.006(9) 0.024(11)
C133 0.091(17) 0.088(17) 0.045(12) 0.007(12) 0.008(11) -0.043(14)
C134 0.081(16) 0.073(16) 0.074(16) 0.005(13) 0.003(13) -0.044(14)
C135 0.055(13) 0.15(3) 0.087(18) 0.061(19) 0.024(13) -0.003(15)
O131 0.111(12) 0.128(13) 0.060(9) 0.053(9) 0.011(8) 0.030(10)
O132 0.069(9) 0.065(10) 0.063(9) 0.011(8) 0.020(7) -0.032(8)
C141 0.069(13) 0.104(19) 0.050(12) 0.016(12) 0.047(10) 0.005(12)
C142 0.053(10) 0.073(14) 0.030(8) 0.018(8) 0.025(7) -0.006(9)
C143 0.048(9) 0.042(10) 0.030(8) 0.013(7) -0.001(6) 0.006(7)
C144 0.046(8) 0.042(9) 0.029(7) 0.008(7) 0.009(6) 0.001(7)
C145 0.057(10) 0.042(10) 0.042(10) 0.017(8) 0.000(8) 0.000(8)
O141 0.052(7) 0.055(8) 0.037(6) 0.006(6) 0.013(5) -0.001(6)
O142 0.044(6) 0.033(6) 0.024(5) 0.004(4) 0.006(4) 0.006(5)
C151 0.059(12) 0.11(2) 0.040(10) 0.023(11) -0.018(9) -0.020(12)
C152 0.059(5) 0.059(5) 0.059(5) 0.0002(10) 0.0000(10) 0.0001(10)
C153 0.073(6) 0.073(6) 0.073(6) 0.0000(10) -0.0001(10) 0.0000(10)
C154 0.058(5) 0.058(5) 0.058(5) -0.0001(10) 0.0000(10) -0.0002(10)
C155 0.157(15) 0.157(15) 0.157(15) 0.0000(10) 0.0000(10) 0.0000(10)
O151 0.044(6) 0.075(9) 0.028(6) 0.010(6) 0.004(5) 0.006(6)
O152 0.109(13) 0.064(9) 0.032(7) -0.012(7) -0.006(7) -0.018(9)
C161 0.079(15) 0.025(9) 0.13(2) 0.000(11) 0.009(15) 0.007(10)
C162 0.053(10) 0.038(10) 0.088(15) -0.007(10) 0.041(11) 0.007(9)
C163 0.042(10) 0.070(15) 0.080(15) 0.019(12) -0.004(10) 0.018(10)
C164 0.045(10) 0.098(18) 0.072(14) 0.031(14) 0.020(11) 0.024(11)
C165 0.10(2) 0.08(2) 0.37(8) 0.08(3) -0.13(4) -0.038(18)
O161 0.036(5) 0.030(6) 0.069(9) 0.000(5) -0.003(5) 0.002(5)
O162 0.053(7) 0.039(7) 0.079(10) 0.020(7) -0.013(7) -0.010(6)
C171 0.072(16) 0.076(18) 0.16(3) 0.025(19) 0.031(18) 0.036(14)
C172 0.062(13) 0.15(3) 0.031(10) 0.009(12) 0.013(9) -0.003(15)
C173 0.087(17) 0.19(3) 0.031(10) 0.001(15) -0.010(11) 0.07(2)
C174 0.060(12) 0.14(2) 0.044(12) 0.012(14) 0.001(10) -0.001(14)
C175 0.097(19) 0.12(2) 0.14(3) -0.06(2) 0.06(2) -0.083(18)
O171 0.051(8) 0.079(12) 0.107(15) 0.028(10) 0.017(9) 0.020(8)
O172 0.044(7) 0.093(11) 0.065(10) 0.016(8) 0.003(7) -0.002(7)
C181 0.102(9) 0.102(9) 0.102(9) -0.0001(10) -0.0001(10) -0.0002(10)
C182 0.053(11) 0.094(17) 0.050(11) -0.013(11) -0.002(9) -0.045(12)
C183 0.040(9) 0.093(17) 0.038(9) -0.004(10) 0.015(7) -0.011(10)
C184 0.033(7) 0.038(9) 0.044(9) 0.008(7) 0.001(6) 0.003(6)
C185 0.037(8) 0.061(12) 0.050(11) -0.007(9) 0.005(7) -0.005(8)
O181 0.043(7) 0.124(14) 0.040(7) -0.026(8) 0.004(5) -0.046(8)
O182 0.034(5) 0.054(7) 0.029(6) 0.000(5) -0.002(4) 0.012(5)
O2M 0.197(14) 0.197(14) 0.197(14) 0.0000(10) -0.0001(10) 0.0000(10)
C2M 0.192(19) 0.193(19) 0.193(19) 0.0000(10) 0.0000(10) -0.0001(10)

loop_
_atom_type_symbol
_atom_type_description
_atom_type_scat_dispersion_real
_atom_type_scat_dispersion_imag
_atom_type_scat_source
C C 0.0033 0.0016 'International Tables Vol C Tables 4.2.6.8 and 6.1.1.4'
H H 0.0000 0.0000 'International Tables Vol C Tables 4.2.6.8 and 6.1.1.4'
O O 0.0106 0.0060 'International Tables Vol C Tables 4.2.6.8 and 6.1.1.4'
Sm Sm -0.1638 3.4418 'International Tables Vol C Tables 4.2.6.8 and 6.1.1.4'

loop_
_geom_angle_atom_site_label_1
_geom_angle_atom_site_label_2
_geom_angle_atom_site_label_3
_geom_angle
_geom_angle_site_symmetry_1
_geom_angle_site_symmetry_3
_geom_angle_publ_flag
O181 Sm1 O151 80.9(5) . . ?
O181 Sm1 O3 131.9(4) . . ?
O151 Sm1 O3 126.9(4) . . ?
O181 Sm1 O1 102.9(5) . . ?
O151 Sm1 O1 146.1(4) . . ?
O3 Sm1 O1 75.6(4) . . ?
O181 Sm1 O5 79.0(6) . . ?
O151 Sm1 O5 75.1(5) . . ?
O3 Sm1 O5 73.6(4) . . ?
O1 Sm1 O5 138.8(5) . . ?
O181 Sm1 O152 71.2(6) . . ?
O151 Sm1 O152 70.3(5) . . ?
O3 Sm1 O152 148.9(5) . . ?
O1 Sm1 O152 78.9(4) . . ?
O5 Sm1 O152 137.1(5) . . ?
O181 Sm1 O4 152.4(5) . . ?
O151 Sm1 O4 93.2(4) . . ?
O3 Sm1 O4 72.6(4) . . ?
O1 Sm1 O4 67.7(3) . . ?
O5 Sm1 O4 125.8(4) . . ?
O152 Sm1 O4 81.3(5) . . ?
O181 Sm1 O182 69.2(4) . . ?
O151 Sm1 O182 141.8(4) . . ?
O3 Sm1 O182 66.3(3) . . ?
O1 Sm1 O182 66.7(3) . . ?
O5 Sm1 O182 76.1(4) . . ?
O152 Sm1 O182 118.6(5) . . ?
O4 Sm1 O182 124.2(4) . . ?
O181 Sm1 Sm4 110.0(3) . . ?
O151 Sm1 Sm4 166.5(3) . . ?
O3 Sm1 Sm4 39.8(2) . . ?
O1 Sm1 Sm4 41.4(3) . . ?
O5 Sm1 Sm4 98.6(3) . . ?
O152 Sm1 Sm4 120.1(4) . . ?
O4 Sm1 Sm4 80.7(3) . . ?
O182 Sm1 Sm4 43.7(2) . . ?
O181 Sm1 Sm2 168.1(4) . . ?
O151 Sm1 Sm2 104.5(3) . . ?
O3 Sm1 Sm2 36.6(2) . . ?
O1 Sm1 Sm2 78.7(2) . . ?
O5 Sm1 Sm2 92.0(3) . . ?
O152 Sm1 Sm2 120.5(4) . . ?
O4 Sm1 Sm2 39.2(3) . . ?
O182 Sm1 Sm2 101.2(2) . . ?
Sm4 Sm1 Sm2 63.24(2) . . ?
O181 Sm1 Sm3 129.8(5) . . ?
O151 Sm1 Sm3 121.2(3) . . ?
O3 Sm1 Sm3 73.4(2) . . ?
O1 Sm1 Sm3 33.4(2) . . ?
O5 Sm1 Sm3 146.3(3) . . ?
O152 Sm1 Sm3 75.5(4) . . ?
O4 Sm1 Sm3 34.5(3) . . ?
O182 Sm1 Sm3 96.6(2) . . ?
Sm4 Sm1 Sm3 58.39(2) . . ?
Sm2 Sm1 Sm3 56.59(2) . . ?
O112 Sm2 O132 89.0(7) . . ?
O112 Sm2 O131 141.7(8) . . ?
O132 Sm2 O131 73.7(7) . . ?
O112 Sm2 O2 75.7(6) . . ?
O132 Sm2 O2 141.8(5) . . ?
O131 Sm2 O2 137.1(6) . . ?
O112 Sm2 O3 117.5(6) . . ?
O132 Sm2 O3 147.8(5) . . ?
O131 Sm2 O3 74.2(5) . . ?
O2 Sm2 O3 67.3(4) . . ?
O112 Sm2 O111 72.0(7) . . ?
O132 Sm2 O111 100.3(7) . . ?
O131 Sm2 O111 77.8(8) . . ?
O2 Sm2 O111 107.5(6) . . ?
O3 Sm2 O111 73.6(6) . . ?
O112 Sm2 O4 140.9(6) . . ?
O132 Sm2 O4 99.4(5) . . ?
O131 Sm2 O4 76.7(7) . . ?
O2 Sm2 O4 74.3(3) . . ?
O3 Sm2 O4 72.2(3) . . ?
O111 Sm2 O4 141.7(6) . . ?
O112 Sm2 O172 81.6(6) . . ?
O132 Sm2 O172 76.2(5) . . ?
O131 Sm2 O172 124.6(6) . . ?
O2 Sm2 O172 67.2(4) . . ?
O3 Sm2 O172 122.9(4) . . ?
O111 Sm2 O172 153.5(7) . . ?
O4 Sm2 O172 63.9(5) . . ?
O112 Sm2 Sm3 101.7(5) . . ?
O132 Sm2 Sm3 114.5(4) . . ?
O131 Sm2 Sm3 116.5(6) . . ?
O2 Sm2 Sm3 39.4(3) . . ?
O3 Sm2 Sm3 79.6(2) . . ?
O111 Sm2 Sm3 144.7(5) . . ?
O4 Sm2 Sm3 40.2(3) . . ?
O172 Sm2 Sm3 43.3(3) . . ?
O112 Sm2 Sm1 149.5(5) . . ?
O132 Sm2 Sm1 121.2(4) . . ?
O131 Sm2 Sm1 60.4(6) . . ?
O2 Sm2 Sm1 77.4(3) . . ?
O3 Sm2 Sm1 36.7(3) . . ?
O111 Sm2 Sm1 103.4(5) . . ?
O4 Sm2 Sm1 38.6(3) . . ?
O172 Sm2 Sm1 100.7(3) . . ?
Sm3 Sm2 Sm1 64.16(2) . . ?
O112 Sm2 Sm4 93.2(5) . . ?
O132 Sm2 Sm4 173.2(4) . . ?
O131 Sm2 Sm4 108.1(5) . . ?
O2 Sm2 Sm4 33.5(3) . . ?
O3 Sm2 Sm4 34.4(2) . . ?
O111 Sm2 Sm4 86.6(5) . . ?
O4 Sm2 Sm4 74.9(2) . . ?
O172 Sm2 Sm4 97.7(3) . . ?
Sm3 Sm2 Sm4 58.72(2) . . ?
Sm1 Sm2 Sm4 56.34(2) . . ?
O162 Sm3 O161 73.8(4) . . ?
O162 Sm3 O171 79.7(6) . . ?
O161 Sm3 O171 81.1(5) . . ?
O162 Sm3 O1 137.2(5) . . ?
O161 Sm3 O1 99.2(3) . . ?
O171 Sm3 O1 142.1(6) . . ?
O162 Sm3 O2 80.5(5) . . ?
O161 Sm3 O2 132.1(4) . . ?
O171 Sm3 O2 133.1(5) . . ?
O1 Sm3 O2 73.6(4) . . ?
O162 Sm3 O4 135.8(4) . . ?
O161 Sm3 O4 148.0(4) . . ?
O171 Sm3 O4 91.8(5) . . ?
O1 Sm3 O4 67.9(4) . . ?
O2 Sm3 O4 74.2(3) . . ?
O162 Sm3 O7 135.3(5) . . ?
O161 Sm3 O7 70.0(5) . . ?
O171 Sm3 O7 69.7(6) . . ?
O1 Sm3 O7 74.9(4) . . ?
O2 Sm3 O7 144.0(4) . . ?
O4 Sm3 O7 78.3(5) . . ?
O162 Sm3 O172 72.6(5) . . ?
O161 Sm3 O172 137.2(4) . . ?
O171 Sm3 O172 67.5(6) . . ?
O1 Sm3 O172 123.5(4) . . ?
O2 Sm3 O172 66.1(5) . . ?
O4 Sm3 O172 64.2(4) . . ?
O7 Sm3 O172 120.6(5) . . ?
O162 Sm3 Sm2 99.1(3) . . ?
O161 Sm3 Sm2 170.0(3) . . ?
O171 Sm3 Sm2 104.9(4) . . ?
O1 Sm3 Sm2 81.0(2) . . ?
O2 Sm3 Sm2 38.4(3) . . ?
O4 Sm3 Sm2 41.1(3) . . ?
O7 Sm3 Sm2 119.4(3) . . ?
O172 Sm3 Sm2 42.9(3) . . ?
O162 Sm3 Sm4 102.0(4) . . ?
O161 Sm3 Sm4 110.5(3) . . ?
O171 Sm3 Sm4 168.4(4) . . ?
O1 Sm3 Sm4 39.7(3) . . ?
O2 Sm3 Sm4 37.6(3) . . ?
O4 Sm3 Sm4 78.9(3) . . ?
O7 Sm3 Sm4 114.6(3) . . ?
O172 Sm3 Sm4 101.8(4) . . ?
Sm2 Sm3 Sm4 63.47(2) . . ?
O162 Sm3 Sm1 153.6(4) . . ?
O161 Sm3 Sm1 125.2(3) . . ?
O171 Sm3 Sm1 118.6(4) . . ?
O1 Sm3 Sm1 33.3(3) . . ?
O2 Sm3 Sm1 73.1(2) . . ?
O4 Sm3 Sm1 34.7(2) . . ?
O7 Sm3 Sm1 71.1(3) . . ?
O172 Sm3 Sm1 95.9(3) . . ?
Sm2 Sm3 Sm1 59.25(2) . . ?
Sm4 Sm3 Sm1 56.21(2) . . ?
O102 Sm4 O101 72.3(4) . . ?
O102 Sm4 O141 86.3(5) . . ?
O101 Sm4 O141 89.3(5) . . ?
O102 Sm4 O2 77.2(4) . . ?
O101 Sm4 O2 116.5(4) . . ?
O141 Sm4 O2 142.4(4) . . ?
O102 Sm4 O3 115.7(4) . . ?
O101 Sm4 O3 78.1(4) . . ?
O141 Sm4 O3 149.0(4) . . ?
O2 Sm4 O3 67.3(3) . . ?
O102 Sm4 O142 77.3(4) . . ?
O101 Sm4 O142 145.5(4) . . ?
O141 Sm4 O142 72.4(4) . . ?
O2 Sm4 O142 71.1(4) . . ?
O3 Sm4 O142 131.3(4) . . ?
O102 Sm4 O1 141.7(4) . . ?
O101 Sm4 O1 143.9(4) . . ?
O141 Sm4 O1 102.1(4) . . ?
O2 Sm4 O1 73.7(4) . . ?
O3 Sm4 O1 74.7(4) . . ?
O142 Sm4 O1 70.1(3) . . ?
O102 Sm4 O182 151.6(4) . . ?
O101 Sm4 O182 81.2(4) . . ?
O141 Sm4 O182 83.3(4) . . ?
O2 Sm4 O182 125.3(4) . . ?
O3 Sm4 O182 67.0(3) . . ?
O142 Sm4 O182 123.7(4) . . ?
O1 Sm4 O182 66.5(3) . . ?
O102 Sm4 Sm1 153.2(3) . . ?
O101 Sm4 Sm1 104.6(3) . . ?
O141 Sm4 Sm1 120.5(3) . . ?
O2 Sm4 Sm1 81.0(3) . . ?
O3 Sm4 Sm1 39.9(2) . . ?
O142 Sm4 Sm1 109.9(2) . . ?
O1 Sm4 Sm1 40.3(2) . . ?
O182 Sm4 Sm1 44.4(2) . . ?
O102 Sm4 Sm3 104.5(3) . . ?
O101 Sm4 Sm3 152.1(3) . . ?
O141 Sm4 Sm3 118.4(3) . . ?
O2 Sm4 Sm3 38.6(3) . . ?
O3 Sm4 Sm3 78.8(2) . . ?
O142 Sm4 Sm3 52.7(2) . . ?
O1 Sm4 Sm3 38.8(2) . . ?
O182 Sm4 Sm3 103.7(2) . . ?
Sm1 Sm4 Sm3 65.40(2) . . ?
O102 Sm4 Sm2 93.0(3) . . ?
O101 Sm4 Sm2 94.4(3) . . ?
O141 Sm4 Sm2 175.8(3) . . ?
O2 Sm4 Sm2 33.6(3) . . ?
O3 Sm4 Sm2 34.4(2) . . ?
O142 Sm4 Sm2 103.4(2) . . ?
O1 Sm4 Sm2 76.0(2) . . ?
O182 Sm4 Sm2 99.2(3) . . ?
Sm1 Sm4 Sm2 60.41(2) . . ?
Sm3 Sm4 Sm2 57.81(2) . . ?
C2 O1 Sm1 113.3(9) . . ?
C2 O1 Sm3 116.7(8) . . ?
Sm1 O1 Sm3 113.3(4) . . ?
C2 O1 Sm4 111.5(9) . . ?
Sm1 O1 Sm4 98.3(3) . . ?
Sm3 O1 Sm4 101.4(4) . . ?
Sm4 O2 Sm2 112.8(4) . . ?
Sm4 O2 Sm3 103.8(4) . . ?
Sm2 O2 Sm3 102.3(4) . . ?
Sm4 O3 Sm2 111.2(4) . . ?
Sm4 O3 Sm1 100.3(3) . . ?
Sm2 O3 Sm1 106.7(4) . . ?
C3 O4 Sm3 116.8(11) . . ?
C3 O4 Sm1 115.1(12) . . ?
Sm3 O4 Sm1 110.8(4) . . ?
C3 O4 Sm2 110.9(10) . . ?
Sm3 O4 Sm2 98.7(5) . . ?
Sm1 O4 Sm2 102.2(4) . . ?
C1 O5 Sm1 128.8(14) . . ?
C4 O7 Sm3 134.0(15) . . ?
O101 C102 C103 120.9(19) . . ?
O101 C102 C101 118.0(19) . . ?
C103 C102 C101 121.1(19) . . ?
C102 C103 C104 128.0(18) . . ?
O102 C104 C103 122.4(15) . . ?
O102 C104 C105 118.4(19) . . ?
C103 C104 C105 119.2(17) . . ?
C102 O101 Sm4 138.3(13) . . ?
C104 O102 Sm4 136.4(12) . . ?
C113 C112 O111 121(4) . . ?
C113 C112 C111 122(4) . . ?
O111 C112 C111 112(4) . . ?
C114 C113 C112 138(4) . . ?
C113 C114 O112 115(3) . . ?
C113 C114 C115 127(3) . . ?
O112 C114 C115 115(3) . . ?
C112 O111 Sm2 129(2) . . ?
C114 O112 Sm2 138.3(19) . . ?
O131 C132 C131 115(3) . . ?
O131 C132 C133 124(2) . . ?
C131 C132 C133 121(2) . . ?
C134 C133 C132 126(2) . . ?
O132 C134 C133 122(2) . . ?
O132 C134 C135 122(3) . . ?
C133 C134 C135 116(2) . . ?
C132 O131 Sm2 133.2(19) . . ?
C134 O132 Sm2 141.6(19) . . ?
O141 C142 C143 123.4(15) . . ?
O141 C142 C141 115.8(18) . . ?
C143 C142 C141 120.8(17) . . ?
C144 C143 C142 127.3(15) . . ?
O142 C144 C143 123.5(15) . . ?
O142 C144 C145 119.1(14) . . ?
C143 C144 C145 117.3(14) . . ?
C142 O141 Sm4 132.7(12) . . ?
C144 O142 Sm4 130.1(10) . . ?
O151 C152 C151 122(2) . . ?
O151 C152 C153 117(2) . . ?
C151 C152 C153 120(2) . . ?
C154 C153 C152 125(2) . . ?
O152 C154 C153 126(2) . . ?
O152 C154 C155 120(3) . . ?
C153 C154 C155 113(3) . . ?
C152 O151 Sm1 140.4(14) . . ?
C154 O152 Sm1 128.3(15) . . ?
O161 C162 C161 129(2) . . ?
O161 C162 C163 120.7(18) . . ?
C161 C162 C163 108(2) . . ?
C162 C163 C164 124.5(18) . . ?
O162 C164 C165 118(3) . . ?
O162 C164 C163 123(2) . . ?
C165 C164 C163 118(2) . . ?
C162 O161 Sm3 135.7(12) . . ?
C164 O162 Sm3 131.2(17) . . ?
O171 C172 C171 132(3) . . ?
O171 C172 C173 117(3) . . ?
C171 C172 C173 110(2) . . ?
C172 C173 C174 127(2) . . ?
O172 C174 C175 120(3) . . ?
O172 C174 C173 118(2) . . ?
C175 C174 C173 122(2) . . ?
C172 O171 Sm3 141.6(19) . . ?
C174 O172 Sm2 134.1(18) . . ?
C174 O172 Sm3 131.1(17) . . ?
Sm2 O172 Sm3 93.7(4) . . ?
O181 C182 C181 118(2) . . ?
O181 C182 C183 122.0(18) . . ?
C181 C182 C183 119(2) . . ?
C184 C183 C182 127.5(18) . . ?
O182 C184 C183 124.1(16) . . ?
O182 C184 C185 117.2(15) . . ?
C183 C184 C185 118.6(15) . . ?
C182 O181 Sm1 139.6(13) . . ?
C184 O182 Sm4 136.7(10) . . ?
C184 O182 Sm1 131.4(10) . . ?
Sm4 O182 Sm1 91.9(3) . . ?

loop_
_geom_bond_atom_site_label_1
_geom_bond_atom_site_label_2
_geom_bond_distance
_geom_bond_site_symmetry_2
_geom_bond_publ_flag
Sm1 O181 2.364(12) . ?
Sm1 O151 2.373(12) . ?
Sm1 O3 2.403(10) . ?
Sm1 O1 2.412(11) . ?
Sm1 O5 2.424(11) . ?
Sm1 O152 2.428(15) . ?
Sm1 O4 2.458(12) . ?
Sm1 O182 2.582(11) . ?
Sm1 Sm4 3.6863(11) . ?
Sm1 Sm2 3.8510(11) . ?
Sm1 Sm3 4.0327(12) . ?
Sm2 O112 2.31(2) . ?
Sm2 O132 2.344(13) . ?
Sm2 O131 2.347(16) . ?
Sm2 O2 2.375(11) . ?
Sm2 O3 2.396(9) . ?
Sm2 O111 2.44(2) . ?
Sm2 O4 2.488(12) . ?
Sm2 O172 2.554(15) . ?
Sm2 Sm3 3.7405(13) . ?
Sm2 Sm4 3.9545(11) . ?
Sm3 O162 2.350(14) . ?
Sm3 O161 2.361(11) . ?
Sm3 O171 2.388(16) . ?
Sm3 O1 2.416(9) . ?
Sm3 O2 2.428(12) . ?
Sm3 O4 2.442(13) . ?
Sm3 O7 2.464(15) . ?
Sm3 O172 2.572(14) . ?
Sm3 Sm4 3.7771(13) . ?
Sm4 O102 2.350(12) . ?
Sm4 O101 2.352(12) . ?
Sm4 O141 2.353(12) . ?
Sm4 O2 2.371(11) . ?
Sm4 O3 2.397(10) . ?
Sm4 O142 2.419(10) . ?
Sm4 O1 2.463(12) . ?
Sm4 O182 2.548(10) . ?
O1 C2 1.393(16) . ?
C1M O1M 1.473(19) . ?
C1M' O1M' 1.43(2) . ?
C1 O5 1.43(3) . ?
C3 O4 1.40(2) . ?
C4 O7 1.52(4) . ?
C101 C102 1.52(4) . ?
C102 O101 1.26(2) . ?
C102 C103 1.38(3) . ?
C103 C104 1.43(3) . ?
C104 O102 1.25(2) . ?
C104 C105 1.50(2) . ?
C111 C112 1.43(5) . ?
C112 C113 1.32(4) . ?
C112 O111 1.36(4) . ?
C113 C114 1.29(3) . ?
C114 O112 1.317(19) . ?
C114 C115 1.412(19) . ?
C131 C132 1.45(4) . ?
C132 O131 1.28(3) . ?
C132 C133 1.47(4) . ?
C133 C134 1.40(4) . ?
C134 O132 1.16(3) . ?
C134 C135 1.54(3) . ?
C141 C142 1.52(2) . ?
C142 O141 1.27(2) . ?
C142 C143 1.41(3) . ?
C143 C144 1.38(2) . ?
C144 O142 1.257(18) . ?
C144 C145 1.47(2) . ?
C151 C152 1.43(3) . ?
C152 O151 1.24(3) . ?
C152 C153 1.52(3) . ?
C153 C154 1.36(3) . ?
C154 O152 1.29(2) . ?
C154 C155 1.40(5) . ?
C161 C162 1.45(3) . ?
C162 O161 1.18(2) . ?
C162 C163 1.49(3) . ?
C163 C164 1.51(4) . ?
C164 O162 1.25(3) . ?
C164 C165 1.45(4) . ?
C171 C172 1.42(4) . ?
C172 O171 1.19(3) . ?
C172 C173 1.52(4) . ?
C173 C174 1.53(4) . ?
C174 O172 1.27(3) . ?
C174 C175 1.43(4) . ?
C181 C182 1.47(4) . ?
C182 O181 1.24(3) . ?
C182 C183 1.48(3) . ?
C183 C184 1.32(3) . ?
C184 O182 1.295(18) . ?
C184 C185 1.50(2) . ?
O2M C2M 1.46(2) . ?
